data_9009422
loop_
_publ_author_name
'Balic-Zunic T'
'Petersen, O. V.'
'Bernhardt, H. J.'
'Micheelsen, H. I.'

_publ_section_title
;
 The crystal structure and mineralogical description of a Na-dominant
 komarovite from the Ilimaussaq alkaline complex, South Greenland
;
_journal_name_full 'Neues Jahrbuch fur Mineralogie, Monatshefte'
_journal_page_first 497
_journal_page_last 514
_journal_volume 2002
_journal_year 2002
_chemical_compound_source 'Ilimaussaq, South Greenland'
_chemical_formula_sum 'Ca0.895 F H6 K0.09 Na2.515 Nb2.488 O15 Si2 Ti0.512'
_chemical_name_mineral Na-komarovite
_space_group_IT_number 65
_symmetry_space_group_name_Hall '-C 2 2'
_symmetry_space_group_name_H-M 'C m m m'
_cell_angle_alpha 90
_cell_angle_beta 90
_cell_angle_gamma 90
_cell_formula_units_Z 4
_cell_length_a 7.310
_cell_length_b 24.588
_cell_length_c 7.402
_cell_volume 1330.423
_database_code_amcsd 0014922
_exptl_crystal_density_diffrn 3.365
_cod_original_formula_sum 'K.09 Na2.515 Ca.895 (Ti.512 Nb2.488) Si2 O15 F H6'
_cod_database_code 9009422

loop_
_space_group_symop_operation_xyz
x,y,z
1/2+x,1/2+y,z
x,-y,z
1/2+x,1/2-y,z
-x,y,-z
1/2-x,1/2+y,-z
-x,y,z
1/2-x,1/2+y,z
x,-y,-z
1/2+x,1/2-y,-z
x,y,-z
1/2+x,1/2+y,-z
-x,-y,z
1/2-x,1/2-y,z
-x,-y,-z
1/2-x,1/2-y,-z

loop_
_atom_site_aniso_label
_atom_site_aniso_U_11
_atom_site_aniso_U_22
_atom_site_aniso_U_33
_atom_site_aniso_U_12
_atom_site_aniso_U_13
_atom_site_aniso_U_23
K3 0.02800 0.08600 0.03100 0.00000 0.00000 0.00000
Na3 0.02800 0.08600 0.03100 0.00000 0.00000 0.00000
Na1 0.01270 0.01630 0.01980 0.00180 0.00000 0.00000
Na2 0.03600 0.02600 0.02100 0.00000 0.00000 0.00400
Ca1 0.01270 0.01630 0.01980 0.00180 0.00000 0.00000
Ti1 0.01040 0.01160 0.01090 -0.00170 0.00000 0.00000
Nb1 0.01040 0.01160 0.01090 -0.00170 0.00000 0.00000
Nb2 0.00750 0.01420 0.02440 0.00000 0.00000 0.01170
Ti2 0.00750 0.01420 0.02440 0.00000 0.00000 0.01170
Si 0.00540 0.00670 0.00890 0.00020 0.00000 0.00000
O1 0.00800 0.00800 0.01400 0.00000 0.00000 0.00000
O2 0.01600 0.00900 0.01200 0.00000 0.00000 0.00000
O3 0.01200 0.01400 0.00800 0.00000 0.00000 0.00000
O4 0.00800 0.01300 0.01200 -0.00120 0.00130 0.00160
O5 0.01700 0.01600 0.00900 0.00600 -0.00120 0.00060
O6 0.00500 0.02600 0.03000 0.00000 0.00000 0.00000
O7 0.02800 0.00700 0.02500 0.00000 0.00000 0.00000
F 0.01300 0.01800 0.01800 0.00000 0.00000 0.00000
Wat1 0.05500 0.03600 0.04900 0.00000 0.00000 0.00000
Wat2 0.04800 0.04200 0.02700 0.00000 0.00300 0.00000

loop_
_atom_site_label
_atom_site_fract_x
_atom_site_fract_y
_atom_site_fract_z
_atom_site_occupancy
_atom_site_type_symbol
_atom_site_attached_hydrogens
K3 0.00000 0.00000 0.18600 0.09000 K 0
Na3 0.00000 0.00000 0.18600 0.41000 Na 0
Na1 0.25000 0.25000 0.50000 0.10500 Na 0
Na2 0.50000 0.15090 0.23840 1.00000 Na 0
Ca1 0.25000 0.25000 0.50000 0.89500 Ca 0
Ti1 0.25000 0.25000 0.00000 0.21800 Ti 0
Nb1 0.25000 0.25000 0.00000 0.78200 Nb 0
Nb2 0.00000 0.14545 0.24854 0.85300 Nb 0
Ti2 0.00000 0.14545 0.24854 0.14700 Ti 0
Si 0.28070 0.06468 0.50000 1.00000 Si 0
O1 0.00000 0.27760 0.00000 1.00000 O 0
O2 0.00000 0.11500 0.00000 1.00000 O 0
O3 0.00000 0.17360 0.50000 1.00000 O 0
O4 0.18900 0.19670 0.19170 1.00000 O 0
O5 0.19450 0.09020 0.31870 1.00000 O 0
O6 0.50000 0.07640 0.50000 1.00000 O 0
O7 0.24320 0.00000 0.50000 1.00000 O 0
F 0.00000 0.30130 0.50000 1.00000 F 0
Wat1 0.50000 0.08730 0.00000 1.00000 O 2
Wat2 0.21600 0.00000 0.06600 0.50000 O 2

loop_
_cod_changelog_entry_id
_cod_changelog_entry_author
_cod_changelog_entry_date
_cod_changelog_entry_text
1
;cod-tools version 3.8.0
Id: cif_guess_AMCSD_atom_types 9581 2023-05-17 12:35:41Z saulius
;
2023-05-18T11:40:20+03:00
;Derived atom types and hydrogen counts
from atom names that follow the AMCSD naming convention
(Wat == water, O-H == hydroxyl).
;

loop_
_cod_related_entry_id
_cod_related_entry_database
_cod_related_entry_code
1 AMCSD 0014922
